data_4032785
loop_
_publ_author_name
'Huang, Adrian'
'Wo, Kellie'
'Lee, So Yeun Christine'
'Kneitschel, Nika'
'Chang, Jennifer'
'Zhu, Kathleen'
'Mello, Tatsiana'
'Bancroft, Laura'
'Norman, Natalie J.'
'Zheng, Shao-Liang'

_publ_section_title
;
 Regioselective Synthesis, NMR, and Crystallographic Analysis of
 N1-Substituted Pyrazoles.
;
_journal_issue 17
_journal_name_full 'The Journal of organic chemistry'
_journal_page_first 8864
_journal_page_last 8872
_journal_paper_doi 10.1021/acs.joc.7b01006
_journal_volume 82
_journal_year 2017
_chemical_formula_sum 'C11 H9 N3 O3'
_chemical_formula_weight 231.21
_chemical_name_systematic
; 
 ? 
;
_space_group_IT_number 14
_symmetry_cell_setting monoclinic
_symmetry_space_group_name_Hall '-P 2ybc'
_symmetry_space_group_name_H-M 'P 1 21/c 1'
_atom_sites_solution_hydrogens geom
_atom_sites_solution_primary direct
_atom_sites_solution_secondary difmap
_audit_creation_method SHELXL-97
_cell_angle_alpha 90.00
_cell_angle_beta 93.384(4)
_cell_angle_gamma 90.00
_cell_formula_units_Z 4
_cell_length_a 9.1992(8)
_cell_length_b 4.6213(3)
_cell_length_c 25.2188(18)
_cell_measurement_reflns_used 7235
_cell_measurement_temperature 100(2)
_cell_measurement_theta_max 66.6
_cell_measurement_theta_min 3.50
_cell_volume 1070.24(14)
_computing_cell_refinement 'SAINT 8.30C (Bruker-AXS, 2014)'
_computing_data_collection 'APEX2 v2014.3.0 (Bruker-AXS, 2014)'
_computing_data_reduction 'SAINT 8.30C (Bruker-AXS, 2014)'
_computing_molecular_graphics 'Bruker SHELXTL (Sheldrick, 2008)'
_computing_publication_material 'Bruker SHELXTL (Sheldrick, 2008)'
_computing_structure_refinement 'SHELXL-97 (Sheldrick, 2008)'
_computing_structure_solution 'SHELXS-97 (Sheldrick, 2008)'
_diffrn_ambient_temperature 100(2)
_diffrn_measured_fraction_theta_full 0.966
_diffrn_measured_fraction_theta_max 0.966
_diffrn_measurement_device_type
;
Bruker D8 goniometer with CCD area detector  
;
_diffrn_measurement_method 'omega and phi scans'
_diffrn_radiation_monochromator graphite
_diffrn_radiation_source 'I\mS microfocus tube'
_diffrn_radiation_type CuK\a
_diffrn_radiation_wavelength 1.54178
_diffrn_reflns_av_R_equivalents 0.0844
_diffrn_reflns_av_sigmaI/netI 0.0558
_diffrn_reflns_limit_h_max 10
_diffrn_reflns_limit_h_min -8
_diffrn_reflns_limit_k_max 5
_diffrn_reflns_limit_k_min -5
_diffrn_reflns_limit_l_max 29
_diffrn_reflns_limit_l_min -30
_diffrn_reflns_number 10595
_diffrn_reflns_theta_full 66.57
_diffrn_reflns_theta_max 66.57
_diffrn_reflns_theta_min 3.51
_exptl_absorpt_coefficient_mu 0.907
_exptl_absorpt_correction_T_max 0.9476
_exptl_absorpt_correction_T_min 0.8118
_exptl_absorpt_correction_type multi-scan
_exptl_absorpt_process_details SADABS
_exptl_crystal_colour colorless
_exptl_crystal_density_diffrn 1.435
_exptl_crystal_density_method 'not measured'
_exptl_crystal_description plate
_exptl_crystal_F_000 480
_exptl_crystal_size_max 0.24
_exptl_crystal_size_mid 0.10
_exptl_crystal_size_min 0.06
_refine_diff_density_max 0.394
_refine_diff_density_min -0.231
_refine_diff_density_rms 0.080
_refine_ls_extinction_method none
_refine_ls_goodness_of_fit_ref 1.083
_refine_ls_hydrogen_treatment constr
_refine_ls_matrix_type full
_refine_ls_number_parameters 154
_refine_ls_number_reflns 1838
_refine_ls_number_restraints 0
_refine_ls_restrained_S_all 1.083
_refine_ls_R_factor_all 0.0694
_refine_ls_R_factor_gt 0.0646
_refine_ls_shift/su_max 0.000
_refine_ls_shift/su_mean 0.000
_refine_ls_structure_factor_coef Fsqd
_refine_ls_weighting_details 'calc w=1/[\s^2^(Fo^2^)+(0.0895P)^2^+1.0246P] where P=(Fo^2^+2Fc^2^)/3'
_refine_ls_weighting_scheme calc
_refine_ls_wR_factor_gt 0.1787
_refine_ls_wR_factor_ref 0.1831
_reflns_number_gt 1607
_reflns_number_total 1838
_reflns_threshold_expression >2sigma(I)
_cod_data_source_file jo7b01006_si_001.cif
_cod_data_source_block LB1-26
_cod_depositor_comments
;
The following automatic conversions were performed:

'_symmetry_cell_setting' value 'Monoclinic' changed to 'monoclinic'
according to
/home/data/users/saulius/crontab/automatic-downloads/current/ACS/lib/dictionaries/cif_core.dic
dictionary named 'cif_core.dic' version 2.4.2 from 2011-04-26.

Automatic conversion script
Id: cif_fix_values 4973 2017-02-22 13:04:09Z antanas 
;
_cod_original_sg_symbol_Hall -P2ybc
_cod_original_sg_symbol_H-M P21/c
_cod_database_code 4032785

loop_
_symmetry_equiv_pos_as_xyz
'x, y, z'
'-x, y+1/2, -z+1/2'
'-x, -y, -z'
'x, -y-1/2, z-1/2'

loop_
_atom_site_label
_atom_site_type_symbol
_atom_site_fract_x
_atom_site_fract_y
_atom_site_fract_z
_atom_site_U_iso_or_equiv
_atom_site_adp_type
_atom_site_occupancy
_atom_site_symmetry_multiplicity
_atom_site_calc_flag
_atom_site_refinement_flags
C1 C 0.7387(3) 0.6775(6) 0.17112(10) 0.0324(6) Uani 1 1 d .
C2 C 0.8654(3) 0.5167(6) 0.16693(10) 0.0347(6) Uani 1 1 d .
H2 H 0.9349 0.5294 0.1406 0.042 Uiso 1 1 calc R
C3 C 0.8654(3) 0.3359(6) 0.20982(11) 0.0345(6) Uani 1 1 d .
H3 H 0.9372 0.1949 0.2196 0.041 Uiso 1 1 calc R
C4 C 0.7003(3) 0.2610(6) 0.28445(10) 0.0334(6) Uani 1 1 d .
H4A H 0.7228 0.0516 0.2836 0.040 Uiso 1 1 calc R
H4B H 0.5939 0.2828 0.2869 0.040 Uiso 1 1 calc R
C5 C 0.7791(3) 0.3979(6) 0.33313(11) 0.0318(6) Uani 1 1 d .
C6 C 0.7576(3) 0.2635(6) 0.38564(10) 0.0334(6) Uani 1 1 d .
C7 C 0.6505(3) 0.0571(6) 0.39289(11) 0.0363(7) Uani 1 1 d .
H7 H 0.5896 -0.0065 0.3634 0.044 Uiso 1 1 calc R
C8 C 0.6322(3) -0.0559(7) 0.44293(12) 0.0429(7) Uani 1 1 d .
H8 H 0.5580 -0.1945 0.4479 0.052 Uiso 1 1 calc R
C9 C 0.7228(3) 0.0340(7) 0.48588(12) 0.0469(8) Uani 1 1 d .
H9 H 0.7105 -0.0435 0.5202 0.056 Uiso 1 1 calc R
C10 C 0.8302(3) 0.2347(8) 0.47878(12) 0.0482(8) Uani 1 1 d .
H10 H 0.8925 0.2930 0.5082 0.058 Uiso 1 1 calc R
C11 C 0.8485(3) 0.3531(7) 0.42907(11) 0.0405(7) Uani 1 1 d .
H11 H 0.9221 0.4936 0.4245 0.049 Uiso 1 1 calc R
N1 N 0.6641(2) 0.6089(5) 0.21312(9) 0.0322(6) Uani 1 1 d .
N2 N 0.7437(2) 0.3950(5) 0.23589(9) 0.0324(6) Uani 1 1 d .
N3 N 0.6834(3) 0.9017(5) 0.13559(9) 0.0363(6) Uani 1 1 d .
O1 O 0.5766(2) 1.0412(5) 0.14765(8) 0.0412(5) Uani 1 1 d .
O2 O 0.7475(2) 0.9394(5) 0.09461(8) 0.0467(6) Uani 1 1 d .
O3 O 0.8567(2) 0.6062(5) 0.32777(8) 0.0398(5) Uani 1 1 d .

loop_
_atom_site_aniso_label
_atom_site_aniso_U_11
_atom_site_aniso_U_22
_atom_site_aniso_U_33
_atom_site_aniso_U_23
_atom_site_aniso_U_13
_atom_site_aniso_U_12
C1 0.0272(14) 0.0345(15) 0.0355(13) -0.0010(11) 0.0027(10) -0.0024(10)
C2 0.0255(14) 0.0413(16) 0.0376(14) -0.0040(12) 0.0049(10) -0.0025(11)
C3 0.0205(13) 0.0403(16) 0.0430(15) -0.0044(12) 0.0036(10) 0.0014(10)
C4 0.0260(14) 0.0360(15) 0.0382(14) 0.0009(11) 0.0030(10) -0.0024(11)
C5 0.0191(13) 0.0350(15) 0.0414(15) -0.0025(11) 0.0041(10) 0.0016(10)
C6 0.0227(14) 0.0383(15) 0.0394(14) -0.0022(11) 0.0043(10) 0.0021(11)
C7 0.0282(15) 0.0411(16) 0.0397(14) 0.0000(12) 0.0029(10) 0.0017(11)
C8 0.0373(17) 0.0454(17) 0.0469(16) 0.0049(13) 0.0094(12) -0.0002(13)
C9 0.0466(19) 0.057(2) 0.0376(15) 0.0054(14) 0.0082(12) 0.0056(15)
C10 0.0411(18) 0.064(2) 0.0389(16) -0.0039(14) -0.0008(12) 0.0004(15)
C11 0.0297(15) 0.0492(18) 0.0427(15) -0.0035(13) 0.0022(11) -0.0033(12)
N1 0.0238(12) 0.0350(13) 0.0379(12) -0.0031(9) 0.0024(8) 0.0002(9)
N2 0.0216(12) 0.0389(13) 0.0368(12) -0.0008(9) 0.0022(8) -0.0002(9)
N3 0.0330(13) 0.0376(13) 0.0381(12) -0.0031(10) 0.0001(9) -0.0023(10)
O1 0.0312(11) 0.0415(12) 0.0503(12) 0.0011(9) -0.0013(8) 0.0035(8)
O2 0.0547(13) 0.0498(13) 0.0365(11) 0.0031(9) 0.0092(9) -0.0028(10)
O3 0.0322(11) 0.0460(13) 0.0417(11) -0.0029(9) 0.0066(8) -0.0091(9)

loop_
_atom_type_symbol
_atom_type_description
_atom_type_scat_dispersion_real
_atom_type_scat_dispersion_imag
_atom_type_scat_source
C C 0.0181 0.0091 'International Tables Vol C Tables 4.2.6.8 and 6.1.1.4'
H H 0.0000 0.0000 'International Tables Vol C Tables 4.2.6.8 and 6.1.1.4'
N N 0.0311 0.0180 'International Tables Vol C Tables 4.2.6.8 and 6.1.1.4'
O O 0.0492 0.0322 'International Tables Vol C Tables 4.2.6.8 and 6.1.1.4'

loop_
_geom_angle_atom_site_label_1
_geom_angle_atom_site_label_2
_geom_angle_atom_site_label_3
_geom_angle
N1 C1 C2 113.9(2)
N1 C1 N3 119.0(2)
C2 C1 N3 127.0(2)
C3 C2 C1 103.2(2)
C3 C2 H2 128.4
C1 C2 H2 128.4
N2 C3 C2 107.3(2)
N2 C3 H3 126.3
C2 C3 H3 126.3
N2 C4 C5 111.2(2)
N2 C4 H4A 109.4
C5 C4 H4A 109.4
N2 C4 H4B 109.4
C5 C4 H4B 109.4
H4A C4 H4B 108.0
O3 C5 C6 122.8(2)
O3 C5 C4 119.7(2)
C6 C5 C4 117.5(2)
C7 C6 C11 119.6(3)
C7 C6 C5 122.5(2)
C11 C6 C5 117.9(3)
C8 C7 C6 120.2(3)
C8 C7 H7 119.9
C6 C7 H7 119.9
C7 C8 C9 119.8(3)
C7 C8 H8 120.1
C9 C8 H8 120.1
C10 C9 C8 120.2(3)
C10 C9 H9 119.9
C8 C9 H9 119.9
C9 C10 C11 120.7(3)
C9 C10 H10 119.7
C11 C10 H10 119.7
C10 C11 C6 119.4(3)
C10 C11 H11 120.3
C6 C11 H11 120.3
C1 N1 N2 102.8(2)
N1 N2 C3 112.7(2)
N1 N2 C4 120.5(2)
C3 N2 C4 126.7(2)
O1 N3 O2 124.3(2)
O1 N3 C1 118.7(2)
O2 N3 C1 117.0(2)

loop_
_geom_bond_atom_site_label_1
_geom_bond_atom_site_label_2
_geom_bond_distance
C1 N1 1.334(3)
C1 C2 1.392(4)
C1 N3 1.442(4)
C2 C3 1.367(4)
C2 H2 0.9500
C3 N2 1.359(3)
C3 H3 0.9500
C4 N2 1.449(3)
C4 C5 1.526(4)
C4 H4A 0.9900
C4 H4B 0.9900
C5 O3 1.210(3)
C5 C6 1.487(4)
C6 C7 1.391(4)
C6 C11 1.401(4)
C7 C8 1.385(4)
C7 H7 0.9500
C8 C9 1.391(4)
C8 H8 0.9500
C9 C10 1.374(5)
C9 H9 0.9500
C10 C11 1.387(4)
C10 H10 0.9500
C11 H11 0.9500
N1 N2 1.339(3)
N3 O1 1.228(3)
N3 O2 1.232(3)

loop_
_geom_torsion_atom_site_label_1
_geom_torsion_atom_site_label_2
_geom_torsion_atom_site_label_3
_geom_torsion_atom_site_label_4
_geom_torsion
N1 C1 C2 C3 0.5(3)
N3 C1 C2 C3 -179.5(3)
C1 C2 C3 N2 0.4(3)
N2 C4 C5 O3 5.4(4)
N2 C4 C5 C6 -173.9(2)
O3 C5 C6 C7 168.9(3)
C4 C5 C6 C7 -11.9(4)
O3 C5 C6 C11 -10.4(4)
C4 C5 C6 C11 168.8(2)
C11 C6 C7 C8 1.0(4)
C5 C6 C7 C8 -178.3(3)
C6 C7 C8 C9 -1.0(4)
C7 C8 C9 C10 0.1(5)
C8 C9 C10 C11 0.9(5)
C9 C10 C11 C6 -0.9(5)
C7 C6 C11 C10 -0.1(4)
C5 C6 C11 C10 179.2(3)
C2 C1 N1 N2 -1.1(3)
N3 C1 N1 N2 178.9(2)
C1 N1 N2 C3 1.3(3)
C1 N1 N2 C4 178.8(2)
C2 C3 N2 N1 -1.1(3)
C2 C3 N2 C4 -178.4(2)
C5 C4 N2 N1 -95.5(3)
C5 C4 N2 C3 81.6(3)
N1 C1 N3 O1 6.7(4)
C2 C1 N3 O1 -173.4(3)
N1 C1 N3 O2 -173.2(2)
C2 C1 N3 O2 6.8(4)
